data_7023324
loop_
_publ_author_name
'Liu, Zicheng'
'Xu, Junjie'
'Ruan, Wenqing'
'Fu, Chen'
'Zhang, Hui-Jun'
'Wen, Ting-Bin'

_publ_section_title
;
 A half-sandwich 1,2-azaborolyl ruthenium complex: synthesis,
 characterization, and evaluation of its catalytic activities.
;
_journal_issue 33
_journal_name_full 'Dalton transactions (Cambridge, England : 2003)'
_journal_page_first 11976
_journal_page_last 11980
_journal_paper_doi 10.1039/c3dt51177d
_journal_volume 42
_journal_year 2013
_chemical_formula_moiety 'C22 H21 N O6'
_chemical_formula_sum 'C22 H21 N O6'
_chemical_formula_weight 395.40
_chemical_name_systematic
;
?
;
_space_group_IT_number 14
_symmetry_cell_setting monoclinic
_symmetry_space_group_name_Hall '-P 2ybc'
_symmetry_space_group_name_H-M 'P 1 21/c 1'
_atom_sites_solution_hydrogens geom
_atom_sites_solution_primary direct
_atom_sites_solution_secondary difmap
_audit_creation_method SHELXL-97
_cell_angle_alpha 90.00
_cell_angle_beta 96.001(3)
_cell_angle_gamma 90.00
_cell_formula_units_Z 4
_cell_length_a 8.8506(3)
_cell_length_b 9.5121(3)
_cell_length_c 22.9522(8)
_cell_measurement_reflns_used 6938
_cell_measurement_temperature 173(2)
_cell_measurement_theta_max 29.2141
_cell_measurement_theta_min 2.7820
_cell_volume 1921.71(11)
_computing_structure_refinement 'SHELXL-97 (Sheldrick, 1997)'
_computing_structure_solution 'SHELXS-97 (Sheldrick, 1990)'
_diffrn_ambient_temperature 173(2)
_diffrn_measured_fraction_theta_full 0.999
_diffrn_measured_fraction_theta_max 0.999
_diffrn_radiation_monochromator graphite
_diffrn_radiation_source 'fine-focus sealed tube'
_diffrn_radiation_type MoK\a
_diffrn_radiation_wavelength 0.71073
_diffrn_reflns_av_R_equivalents 0.0258
_diffrn_reflns_av_sigmaI/netI 0.0316
_diffrn_reflns_limit_h_max 10
_diffrn_reflns_limit_h_min -10
_diffrn_reflns_limit_k_max 11
_diffrn_reflns_limit_k_min -11
_diffrn_reflns_limit_l_max 28
_diffrn_reflns_limit_l_min -28
_diffrn_reflns_number 15519
_diffrn_reflns_theta_full 26.00
_diffrn_reflns_theta_max 26.00
_diffrn_reflns_theta_min 2.79
_exptl_absorpt_coefficient_mu 0.100
_exptl_absorpt_correction_T_max 1.00000
_exptl_absorpt_correction_T_min 0.96977
_exptl_absorpt_correction_type multi-scan
_exptl_absorpt_process_details
;
CrysAlisPro, Oxford Diffraction Ltd.,
Version 1.171.33.66 (release 28-04-2010 CrysAlis171 .NET)
(compiled Apr 28 2010,14:27:37)
Empirical absorption correction using spherical harmonics,
implemented in SCALE3 ABSPACK scaling algorithm.
;
_exptl_crystal_colour colorless
_exptl_crystal_density_diffrn 1.367
_exptl_crystal_density_method 'not measured'
_exptl_crystal_description plate
_exptl_crystal_F_000 832
_exptl_crystal_size_max 0.30
_exptl_crystal_size_mid 0.28
_exptl_crystal_size_min 0.08
_refine_diff_density_max 0.438
_refine_diff_density_min -0.421
_refine_diff_density_rms 0.042
_refine_ls_extinction_method none
_refine_ls_goodness_of_fit_ref 1.086
_refine_ls_hydrogen_treatment constr
_refine_ls_matrix_type full
_refine_ls_number_parameters 266
_refine_ls_number_reflns 3764
_refine_ls_number_restraints 0
_refine_ls_restrained_S_all 1.086
_refine_ls_R_factor_all 0.0583
_refine_ls_R_factor_gt 0.0423
_refine_ls_shift/su_max 0.000
_refine_ls_shift/su_mean 0.000
_refine_ls_structure_factor_coef Fsqd
_refine_ls_weighting_details 'calc w=1/[\s^2^(Fo^2^)+(0.0654P)^2^+0.0303P] where P=(Fo^2^+2Fc^2^)/3'
_refine_ls_weighting_scheme calc
_refine_ls_wR_factor_gt 0.1102
_refine_ls_wR_factor_ref 0.1143
_reflns_number_gt 2840
_reflns_number_total 3764
_reflns_threshold_expression >2sigma(I)
_cod_data_source_file c3dt51177d.txt
_cod_data_source_block compound-7ia
_cod_depositor_comments
;
The following automatic conversions were performed:

'_symmetry_cell_setting' value 'Monoclinic' changed to 'monoclinic'
according to /home/saulius/struct/CIF-dictionaries/cif_core.dic
dictionary named 'cif_core.dic' version 2.4.2 from
2011-04-26.

'_refine_ls_hydrogen_treatment' value 'Constr' changed
to 'constr' according to
/home/saulius/struct/CIF-dictionaries/cif_core.dic dictionary named
'cif_core.dic' version 2.4.2 from 2011-04-26.

Automatic conversion script
Id: cif_fix_values 1891 2012-01-12 08:04:46Z andrius 
;
_cod_original_sg_symbol_H-M P2(1)/c
_cod_database_code 7023324

loop_
_symmetry_equiv_pos_as_xyz
'x, y, z'
'-x, y+1/2, -z+1/2'
'-x, -y, -z'
'x, -y-1/2, z-1/2'

loop_
_atom_site_label
_atom_site_type_symbol
_atom_site_fract_x
_atom_site_fract_y
_atom_site_fract_z
_atom_site_U_iso_or_equiv
_atom_site_adp_type
_atom_site_occupancy
_atom_site_symmetry_multiplicity
_atom_site_calc_flag
_atom_site_refinement_flags
_atom_site_disorder_assembly
_atom_site_disorder_group
O1 O 0.35861(12) 0.18248(13) 0.17990(6) 0.0354(3) Uani 1 1 d . . .
O2 O 0.46266(13) 0.64933(12) 0.19341(5) 0.0296(3) Uani 1 1 d . . .
O3 O 0.78036(14) 0.67037(13) 0.01123(5) 0.0346(3) Uani 1 1 d . . .
O4 O 0.83493(16) 0.49954(15) -0.05055(6) 0.0465(4) Uani 1 1 d . . .
O5 O 0.61052(17) 0.20901(15) -0.06844(6) 0.0496(4) Uani 1 1 d . A .
O6 O 0.7632(4) 0.1018(3) -0.00048(11) 0.0751(10) Uani 0.710(4) 1 d P A 1
O6A O 0.6512(10) 0.0695(8) 0.0036(3) 0.0751(10) Uani 0.290(4) 1 d P A 2
N1 N 0.38016(13) 0.42152(15) 0.19123(6) 0.0244(3) Uani 1 1 d . . .
C1 C 0.67695(16) 0.24833(17) 0.13332(7) 0.0224(4) Uani 1 1 d . . .
H1A H 0.6968 0.1452 0.1306 0.027 Uiso 1 1 calc R . .
C2 C 0.57880(17) 0.31168(17) 0.08083(7) 0.0223(4) Uani 1 1 d . . .
H2A H 0.4679 0.2892 0.0783 0.027 Uiso 1 1 calc R . .
C3 C 0.64710(18) 0.31342(19) 0.02341(7) 0.0265(4) Uani 1 1 d . A .
C4 C 0.68650(17) 0.44907(18) 0.02719(7) 0.0244(4) Uani 1 1 d . . .
C5 C 0.62059(16) 0.47335(17) 0.08463(7) 0.0214(4) Uani 1 1 d . . .
H5A H 0.5325 0.5396 0.0830 0.026 Uiso 1 1 calc R . .
C6 C 0.73312(16) 0.48203(17) 0.14001(7) 0.0205(3) Uani 1 1 d . . .
H6A H 0.7986 0.5680 0.1430 0.025 Uiso 1 1 calc R . .
C7 C 0.64360(16) 0.45456(17) 0.19335(7) 0.0212(4) Uani 1 1 d . . .
H7A H 0.7083 0.4758 0.2307 0.025 Uiso 1 1 calc R . .
C8 C 0.49095(17) 0.52504(17) 0.19285(6) 0.0219(4) Uani 1 1 d . . .
C9 C 0.43691(17) 0.28629(18) 0.18636(7) 0.0244(4) Uani 1 1 d . . .
C10 C 0.60714(16) 0.29582(17) 0.18903(7) 0.0221(4) Uani 1 1 d . . .
H10A H 0.6560 0.2450 0.2242 0.027 Uiso 1 1 calc R . .
C11 C 0.81950(16) 0.34217(17) 0.13869(7) 0.0229(4) Uani 1 1 d . . .
H11A H 0.8866 0.3247 0.1752 0.027 Uiso 1 1 calc R . .
H11B H 0.8780 0.3342 0.1044 0.027 Uiso 1 1 calc R . .
C12 C 0.6703(2) 0.1943(2) -0.01591(8) 0.0379(5) Uani 1 1 d . . .
C13 C 0.6214(3) 0.0914(2) -0.10808(9) 0.0496(6) Uani 1 1 d . . .
H13A H 0.5718 0.1159 -0.1469 0.074 Uiso 1 1 calc R A .
H13B H 0.5712 0.0091 -0.0931 0.074 Uiso 1 1 calc R . .
H13C H 0.7286 0.0697 -0.1110 0.074 Uiso 1 1 calc R . .
C14 C 0.77523(18) 0.53868(19) -0.00898(7) 0.0275(4) Uani 1 1 d . . .
C15 C 0.8701(2) 0.7672(2) -0.01940(10) 0.0478(5) Uani 1 1 d . . .
H15A H 0.8673 0.8605 -0.0015 0.072 Uiso 1 1 calc R . .
H15B H 0.8286 0.7727 -0.0606 0.072 Uiso 1 1 calc R . .
H15C H 0.9754 0.7339 -0.0169 0.072 Uiso 1 1 calc R . .
C16 C 0.21874(16) 0.4528(2) 0.19083(8) 0.0288(4) Uani 1 1 d . . .
H16A H 0.1598 0.3813 0.1667 0.035 Uiso 1 1 calc R . .
H16B H 0.1978 0.5454 0.1720 0.035 Uiso 1 1 calc R . .
C17 C 0.16439(16) 0.45535(18) 0.25104(8) 0.0237(4) Uani 1 1 d . . .
C18 C 0.04167(17) 0.53991(19) 0.26075(8) 0.0300(4) Uani 1 1 d . . .
H18A H -0.0023 0.5995 0.2304 0.036 Uiso 1 1 calc R . .
C19 C -0.01725(18) 0.5382(2) 0.31437(9) 0.0363(5) Uani 1 1 d . . .
H19A H -0.1030 0.5946 0.3202 0.044 Uiso 1 1 calc R . .
C20 C 0.0484(2) 0.4547(2) 0.35935(9) 0.0377(5) Uani 1 1 d . . .
H20A H 0.0084 0.4539 0.3962 0.045 Uiso 1 1 calc R . .
C21 C 0.1719(2) 0.37290(19) 0.35053(9) 0.0347(4) Uani 1 1 d . . .
H21A H 0.2185 0.3168 0.3816 0.042 Uiso 1 1 calc R . .
C22 C 0.22890(18) 0.37188(18) 0.29637(8) 0.0292(4) Uani 1 1 d . . .
H22A H 0.3129 0.3134 0.2904 0.035 Uiso 1 1 calc R . .

loop_
_atom_site_aniso_label
_atom_site_aniso_U_11
_atom_site_aniso_U_22
_atom_site_aniso_U_33
_atom_site_aniso_U_23
_atom_site_aniso_U_13
_atom_site_aniso_U_12
O1 0.0301(6) 0.0306(8) 0.0473(8) -0.0096(6) 0.0134(6) -0.0125(5)
O2 0.0344(6) 0.0262(7) 0.0295(7) -0.0053(5) 0.0093(5) 0.0002(5)
O3 0.0463(7) 0.0253(7) 0.0345(7) -0.0001(5) 0.0158(6) 0.0002(6)
O4 0.0707(9) 0.0401(8) 0.0329(8) -0.0061(6) 0.0262(7) -0.0045(7)
O5 0.0850(10) 0.0334(8) 0.0268(8) -0.0132(6) -0.0114(7) 0.0206(7)
O6 0.101(2) 0.0606(16) 0.0542(13) -0.0274(11) -0.0370(17) 0.0555(18)
O6A 0.101(2) 0.0606(16) 0.0542(13) -0.0274(11) -0.0370(17) 0.0555(18)
N1 0.0188(6) 0.0291(8) 0.0259(8) -0.0041(6) 0.0056(5) -0.0038(6)
C1 0.0205(7) 0.0199(9) 0.0271(9) 0.0004(7) 0.0035(6) 0.0020(6)
C2 0.0210(7) 0.0226(9) 0.0232(9) -0.0035(7) 0.0016(6) 0.0006(6)
C3 0.0288(8) 0.0289(10) 0.0209(9) -0.0019(7) -0.0011(7) 0.0054(7)
C4 0.0265(8) 0.0269(10) 0.0193(9) 0.0008(7) 0.0008(6) 0.0061(7)
C5 0.0226(7) 0.0216(9) 0.0201(8) -0.0006(7) 0.0025(6) 0.0025(6)
C6 0.0195(7) 0.0232(9) 0.0190(8) -0.0009(7) 0.0027(6) -0.0041(6)
C7 0.0210(7) 0.0251(9) 0.0176(8) -0.0024(7) 0.0020(6) -0.0041(7)
C8 0.0257(8) 0.0254(10) 0.0150(8) -0.0047(7) 0.0048(6) -0.0032(7)
C9 0.0243(8) 0.0274(10) 0.0228(9) -0.0025(7) 0.0080(6) -0.0054(7)
C10 0.0209(7) 0.0237(9) 0.0219(9) 0.0020(7) 0.0033(6) -0.0015(7)
C11 0.0181(7) 0.0283(9) 0.0225(9) 0.0021(7) 0.0034(6) -0.0005(7)
C12 0.0573(11) 0.0282(11) 0.0272(11) -0.0029(8) -0.0005(9) 0.0143(9)
C13 0.0711(14) 0.0395(13) 0.0355(12) -0.0196(9) -0.0073(10) 0.0167(11)
C14 0.0345(9) 0.0290(10) 0.0193(9) -0.0004(7) 0.0049(7) 0.0050(7)
C15 0.0632(12) 0.0327(12) 0.0510(13) 0.0023(10) 0.0227(11) -0.0072(10)
C16 0.0183(7) 0.0391(11) 0.0291(10) -0.0027(8) 0.0033(7) 0.0001(7)
C17 0.0164(7) 0.0244(9) 0.0302(9) -0.0064(7) 0.0023(6) -0.0046(6)
C18 0.0203(8) 0.0328(11) 0.0358(11) -0.0069(8) -0.0027(7) 0.0024(7)
C19 0.0192(8) 0.0440(12) 0.0466(12) -0.0173(9) 0.0080(8) 0.0027(8)
C20 0.0345(9) 0.0451(12) 0.0360(11) -0.0086(9) 0.0155(8) -0.0076(9)
C21 0.0423(10) 0.0284(10) 0.0346(11) 0.0008(8) 0.0093(8) -0.0013(8)
C22 0.0282(8) 0.0251(10) 0.0356(10) -0.0026(8) 0.0090(7) 0.0041(7)

loop_
_atom_type_symbol
_atom_type_description
_atom_type_scat_dispersion_real
_atom_type_scat_dispersion_imag
_atom_type_scat_source
C C 0.0033 0.0016 'International Tables Vol C Tables 4.2.6.8 and 6.1.1.4'
H H 0.0000 0.0000 'International Tables Vol C Tables 4.2.6.8 and 6.1.1.4'
N N 0.0061 0.0033 'International Tables Vol C Tables 4.2.6.8 and 6.1.1.4'
O O 0.0106 0.0060 'International Tables Vol C Tables 4.2.6.8 and 6.1.1.4'

loop_
_geom_angle_atom_site_label_1
_geom_angle_atom_site_label_2
_geom_angle_atom_site_label_3
_geom_angle
C14 O3 C15 115.41(14)
C12 O5 C13 117.44(15)
C8 N1 C9 113.49(12)
C8 N1 C16 123.00(14)
C9 N1 C16 123.39(14)
C2 C1 C11 103.14(13)
C2 C1 C10 107.02(12)
C11 C1 C10 99.17(12)
C3 C2 C1 116.46(12)
C3 C2 C5 85.68(12)
C1 C2 C5 103.22(12)
C4 C3 C12 136.76(17)
C4 C3 C2 94.56(13)
C12 C3 C2 128.36(16)
C3 C4 C14 132.28(16)
C3 C4 C5 94.71(13)
C14 C4 C5 132.79(15)
C4 C5 C6 117.01(12)
C4 C5 C2 85.00(12)
C6 C5 C2 103.06(12)
C5 C6 C11 102.62(12)
C5 C6 C7 107.74(11)
C11 C6 C7 99.57(12)
C8 C7 C10 104.66(12)
C8 C7 C6 116.82(13)
C10 C7 C6 103.59(12)
O2 C8 N1 123.22(14)
O2 C8 C7 128.42(14)
N1 C8 C7 108.36(13)
O1 C9 N1 124.03(14)
O1 C9 C10 127.90(16)
N1 C9 C10 108.05(14)
C9 C10 C1 115.74(13)
C9 C10 C7 105.25(13)
C1 C10 C7 103.88(12)
C6 C11 C1 95.64(11)
O6 C12 O5 123.38(19)
O6 C12 O6A 49.3(3)
O5 C12 O6A 112.0(3)
O6 C12 C3 120.26(18)
O5 C12 C3 115.11(16)
O6A C12 C3 117.6(3)
O4 C14 O3 124.54(16)
O4 C14 C4 125.10(17)
O3 C14 C4 110.36(14)
N1 C16 C17 113.77(13)
C22 C17 C18 118.69(16)
C22 C17 C16 122.21(14)
C18 C17 C16 119.06(16)
C19 C18 C17 120.62(17)
C20 C19 C18 120.13(16)
C21 C20 C19 119.65(17)
C20 C21 C22 120.30(18)
C17 C22 C21 120.58(15)

loop_
_geom_bond_atom_site_label_1
_geom_bond_atom_site_label_2
_geom_bond_distance
O1 C9 1.2066(19)
O2 C8 1.2089(19)
O3 C14 1.335(2)
O3 C15 1.446(2)
O4 C14 1.197(2)
O5 C12 1.272(2)
O5 C13 1.452(2)
O6 C12 1.231(3)
O6A C12 1.286(8)
N1 C8 1.387(2)
N1 C9 1.390(2)
N1 C16 1.4584(19)
C1 C2 1.533(2)
C1 C11 1.540(2)
C1 C10 1.545(2)
C2 C3 1.506(2)
C2 C5 1.582(2)
C3 C4 1.337(2)
C3 C12 1.476(2)
C4 C14 1.473(2)
C4 C5 1.514(2)
C5 C6 1.533(2)
C6 C11 1.536(2)
C6 C7 1.549(2)
C7 C8 1.507(2)
C7 C10 1.545(2)
C9 C10 1.504(2)
C16 C17 1.510(2)
C17 C22 1.384(2)
C17 C18 1.388(2)
C18 C19 1.386(3)
C19 C20 1.382(3)
C20 C21 1.374(3)
C21 C22 1.390(2)
